data_4307556
loop_
_publ_author_name
'Douglas S. Williams'
'Patrick J. Carroll'
'Eric Meggers'

_publ_section_title
;
Platinum Complex as a Nanomolar Protein Kinase Inhibitor
;
_journal_name_full 'Inorganic Chemistry'
_journal_page_first 2944
_journal_page_last 2946
_journal_paper_doi 10.1021/ic062055t
_journal_volume 46
_journal_year 2007
_chemical_formula_sum 'C98 H111 Cl3 N12 O14 Pt3 Si4'
_chemical_formula_weight 2484.97
_space_group_IT_number 14
_symmetry_cell_setting monoclinic
_symmetry_Int_Tables_number 14
_symmetry_space_group_name_Hall '-P 2ybc'
_symmetry_space_group_name_H-M 'P 1 21/c 1'
_atom_sites_solution_hydrogens geom
_atom_sites_solution_primary direct
_audit_creation_method SHELXL-97
_cell_angle_alpha 90.00
_cell_angle_beta 112.6760(10)
_cell_angle_gamma 90.00
_cell_formula_units_Z 4
_cell_length_a 17.1297(5)
_cell_length_b 43.1511(11)
_cell_length_c 14.8137(4)
_cell_measurement_temperature 143(1)
_cell_volume 10103.4(5)
_computing_data_collection 'CrystalClear (Rigaku, 1999)'
_computing_data_reduction 'CrystalClear (Rigaku, 1999)'
_computing_structure_refinement 'SHELXL-97 (Sheldrick, 1997)'
_computing_structure_solution 'SIR97 (Altomare, 1999)'
_diffrn_ambient_temperature 143(1)
_diffrn_measured_fraction_theta_full 0.941
_diffrn_measured_fraction_theta_max 0.941
_diffrn_measurement_device 'CCD Area Detector'
_diffrn_measurement_device_type 'Rigaku Mercury'
_diffrn_measurement_method 'phi and omega rotations'
_diffrn_radiation_monochromator graphite
_diffrn_radiation_source 'rotating anode'
_diffrn_radiation_type MoK\a
_diffrn_radiation_wavelength 0.71073
_diffrn_reflns_av_R_equivalents 0.0424
_diffrn_reflns_av_sigmaI/netI 0.0333
_diffrn_reflns_limit_h_max 22
_diffrn_reflns_limit_h_min -22
_diffrn_reflns_limit_k_max 55
_diffrn_reflns_limit_k_min -38
_diffrn_reflns_limit_l_max 18
_diffrn_reflns_limit_l_min -18
_diffrn_reflns_number 83951
_diffrn_reflns_theta_full 27.56
_diffrn_reflns_theta_max 27.56
_diffrn_reflns_theta_min 2.58
_exptl_absorpt_coefficient_mu 4.338
_exptl_absorpt_correction_T_max 1.0000
_exptl_absorpt_correction_T_min 0.9052
_exptl_absorpt_correction_type multi-scan
_exptl_crystal_density_diffrn 1.634
_exptl_crystal_density_method 'not measured'
_exptl_crystal_F_000 4944
_exptl_crystal_size_max 0.28
_exptl_crystal_size_mid 0.15
_exptl_crystal_size_min 0.12
_refine_diff_density_max 3.606
_refine_diff_density_min -1.983
_refine_diff_density_rms 0.152
_refine_ls_extinction_method none
_refine_ls_goodness_of_fit_ref 1.161
_refine_ls_hydrogen_treatment constr
_refine_ls_matrix_type full
_refine_ls_number_parameters 1168
_refine_ls_number_reflns 21982
_refine_ls_number_restraints 0
_refine_ls_restrained_S_all 1.161
_refine_ls_R_factor_all 0.0759
_refine_ls_R_factor_gt 0.0642
_refine_ls_shift/su_max 1.632
_refine_ls_shift/su_mean 0.006
_refine_ls_structure_factor_coef Fsqd
_refine_ls_weighting_details 'calc w=1/[\s^2^(Fo^2^)+(0.0372P)^2^+101.2572P] where P=(Fo^2^+2Fc^2^)/3'
_refine_ls_weighting_scheme calc
_refine_ls_wR_factor_gt 0.1418
_refine_ls_wR_factor_ref 0.1469
_reflns_number_gt 18663
_reflns_number_total 21982
_reflns_threshold_expression >2sigma(I)
_cod_data_source_file ic062055t-file003_2.cif
_cod_data_source_block 9622m
_cod_original_cell_volume 10103.3(5)
_cod_original_sg_symbol_H-M 'P 21/c '
_cod_database_code 4307556

loop_
_symmetry_equiv_pos_as_xyz
'x, y, z'
'-x, y+1/2, -z+1/2'
'-x, -y, -z'
'x, -y-1/2, z-1/2'

loop_
_atom_site_label
_atom_site_type_symbol
_atom_site_fract_x
_atom_site_fract_y
_atom_site_fract_z
_atom_site_U_iso_or_equiv
_atom_site_adp_type
_atom_site_occupancy
_atom_site_symmetry_multiplicity
_atom_site_calc_flag
_atom_site_refinement_flags
_atom_site_disorder_assembly
_atom_site_disorder_group
Pt1 Pt 0.45221(2) 0.577366(8) 0.04407(2) 0.03890(9) Uani 1 1 d . . .
Cl1 Cl 0.50486(17) 0.53461(6) 0.14216(19) 0.0573(6) Uani 1 1 d . . .
Si1 Si 0.4479(2) 0.74930(7) -0.2435(3) 0.0666(8) Uani 1 1 d . . .
Si2 Si 0.0211(2) 0.71687(9) -0.0707(3) 0.0744(9) Uani 1 1 d . . .
O1 O 0.1732(5) 0.70954(17) -0.1436(6) 0.066(2) Uani 1 1 d . . .
O2 O 0.0877(5) 0.65956(18) 0.0762(6) 0.064(2) Uani 1 1 d . . .
O3 O 0.4094(5) 0.71425(16) -0.2743(5) 0.0564(17) Uani 1 1 d . . .
O4 O 0.7090(4) 0.55928(18) -0.1492(5) 0.0581(18) Uani 1 1 d . . .
N1 N 0.4019(4) 0.61635(16) -0.0346(5) 0.0392(16) Uani 1 1 d . . .
N2 N 0.1090(5) 0.6899(2) -0.0421(7) 0.057(2) Uani 1 1 d . . .
N3 N 0.3562(5) 0.58431(19) 0.0935(5) 0.0448(18) Uani 1 1 d . . .
N4 N 0.5401(4) 0.57191(17) -0.0159(5) 0.0400(16) Uani 1 1 d . . .
C1 C 0.4124(5) 0.6390(2) -0.0943(6) 0.0398(18) Uani 1 1 d . . .
C2 C 0.4756(6) 0.6420(2) -0.1323(7) 0.052(2) Uani 1 1 d . . .
H2 H 0.5177 0.6271 -0.1194 0.069 Uiso 1 1 calc R . .
C3 C 0.4740(6) 0.6679(2) -0.1897(8) 0.054(2) Uani 1 1 d . . .
H3 H 0.5164 0.6703 -0.2137 0.072 Uiso 1 1 calc R . .
C4 C 0.4105(6) 0.6901(2) -0.2118(7) 0.043(2) Uani 1 1 d . . .
C5 C 0.3480(6) 0.6880(2) -0.1752(6) 0.044(2) Uani 1 1 d . . .
H5 H 0.3067 0.7033 -0.1888 0.059 Uiso 1 1 calc R . .
C6 C 0.3477(5) 0.6623(2) -0.1163(6) 0.0406(19) Uani 1 1 d . . .
C7 C 0.2958(6) 0.6529(2) -0.0642(6) 0.0415(19) Uani 1 1 d . . .
C8 C 0.2252(6) 0.6631(2) -0.0451(7) 0.046(2) Uani 1 1 d . . .
C9 C 0.1684(6) 0.6906(2) -0.0861(8) 0.051(2) Uani 1 1 d . . .
C10 C 0.1253(6) 0.6652(2) 0.0230(8) 0.051(2) Uani 1 1 d . . .
C11 C 0.1975(6) 0.6476(2) 0.0185(7) 0.045(2) Uani 1 1 d . . .
C12 C 0.2382(6) 0.6206(2) 0.0715(6) 0.043(2) Uani 1 1 d . . .
C13 C 0.2195(6) 0.6029(2) 0.1392(7) 0.048(2) Uani 1 1 d . . .
H13 H 0.1749 0.6088 0.1566 0.064 Uiso 1 1 calc R . .
C14 C 0.2660(6) 0.5768(2) 0.1809(6) 0.050(2) Uani 1 1 d . . .
H14 H 0.2517 0.5651 0.2249 0.066 Uiso 1 1 calc R . .
C15 C 0.3357(6) 0.5677(2) 0.1572(7) 0.048(2) Uani 1 1 d . . .
H15 H 0.3669 0.5502 0.1860 0.064 Uiso 1 1 calc R . .
C16 C 0.3091(6) 0.6094(2) 0.0510(6) 0.0399(19) Uani 1 1 d . . .
C17 C 0.3335(5) 0.6256(2) -0.0161(6) 0.0405(19) Uani 1 1 d . . .
C18 C 0.5607(11) 0.7456(4) -0.1579(13) 0.134(8) Uani 1 1 d . . .
H18A H 0.5636 0.7348 -0.0999 0.202 Uiso 1 1 calc R . .
H18B H 0.5851 0.7658 -0.1406 0.202 Uiso 1 1 calc R . .
H18C H 0.5914 0.7342 -0.1891 0.202 Uiso 1 1 calc R . .
C19 C 0.3841(13) 0.7697(3) -0.1858(14) 0.121(7) Uani 1 1 d . . .
H19A H 0.3259 0.7699 -0.2301 0.181 Uiso 1 1 calc R . .
H19B H 0.4042 0.7906 -0.1706 0.181 Uiso 1 1 calc R . .
H19C H 0.3892 0.7591 -0.1268 0.181 Uiso 1 1 calc R . .
C20 C 0.4394(9) 0.7689(3) -0.3601(11) 0.079(4) Uani 1 1 d . . .
C21 C 0.4974(12) 0.7519(5) -0.4041(14) 0.132(7) Uani 1 1 d . . .
H21A H 0.4957 0.7627 -0.4614 0.198 Uiso 1 1 calc R . .
H21B H 0.4776 0.7311 -0.4212 0.198 Uiso 1 1 calc R . .
H21C H 0.5545 0.7515 -0.3565 0.198 Uiso 1 1 calc R . .
C22 C 0.4649(12) 0.8024(3) -0.3434(13) 0.118(6) Uani 1 1 d . . .
H22A H 0.4657 0.8112 -0.4026 0.177 Uiso 1 1 calc R . .
H22B H 0.5202 0.8040 -0.2924 0.177 Uiso 1 1 calc R . .
H22C H 0.4250 0.8135 -0.3245 0.177 Uiso 1 1 calc R . .
C23 C 0.3476(10) 0.7666(4) -0.4335(12) 0.105(5) Uani 1 1 d . . .
H23A H 0.3116 0.7780 -0.4092 0.158 Uiso 1 1 calc R . .
H23B H 0.3305 0.7453 -0.4421 0.158 Uiso 1 1 calc R . .
H23C H 0.3431 0.7752 -0.4952 0.158 Uiso 1 1 calc R . .
C24 C 0.6203(5) 0.5804(2) 0.0307(7) 0.047(2) Uani 1 1 d . . .
H24 H 0.6368 0.5888 0.0931 0.062 Uiso 1 1 calc R . .
C25 C 0.6806(6) 0.5771(2) -0.0105(7) 0.050(2) Uani 1 1 d . . .
H25 H 0.7362 0.5833 0.0237 0.067 Uiso 1 1 calc R . .
C26 C 0.6567(5) 0.5646(2) -0.1016(7) 0.043(2) Uani 1 1 d . . .
C27 C 0.5737(7) 0.5557(4) -0.1487(9) 0.085(5) Uani 1 1 d . . .
H27 H 0.5557 0.5470 -0.2109 0.112 Uiso 1 1 calc R . .
C28 C 0.5173(7) 0.5596(4) -0.1040(8) 0.082(4) Uani 1 1 d . . .
H28 H 0.4615 0.5535 -0.1369 0.110 Uiso 1 1 calc R . .
C29 C 0.7953(6) 0.5686(2) -0.1040(8) 0.055(2) Uani 1 1 d . . .
H29A H 0.7980 0.5902 -0.0872 0.082 Uiso 1 1 calc R . .
H29B H 0.8230 0.5653 -0.1485 0.082 Uiso 1 1 calc R . .
H29C H 0.8230 0.5566 -0.0458 0.082 Uiso 1 1 calc R . .
C30 C -0.0702(8) 0.6928(3) -0.0684(13) 0.098(5) Uani 1 1 d . . .
H30A H -0.0772 0.6749 -0.1093 0.147 Uiso 1 1 calc R . .
H30B H -0.1211 0.7050 -0.0922 0.147 Uiso 1 1 calc R . .
H30C H -0.0588 0.6863 -0.0026 0.147 Uiso 1 1 calc R . .
C31 C -0.0077(10) 0.7323(4) -0.1979(11) 0.103(5) Uani 1 1 d . . .
H31A H 0.0356 0.7463 -0.1990 0.154 Uiso 1 1 calc R . .
H31B H -0.0606 0.7432 -0.2179 0.154 Uiso 1 1 calc R . .
H31C H -0.0128 0.7154 -0.2420 0.154 Uiso 1 1 calc R . .
C32 C 0.0498(10) 0.7484(3) 0.0218(13) 0.089(4) Uani 1 1 d . . .
C33 C 0.1047(12) 0.7737(4) -0.0002(17) 0.136(7) Uani 1 1 d . . .
H33A H 0.1236 0.7883 0.0526 0.205 Uiso 1 1 calc R . .
H33B H 0.0715 0.7842 -0.0598 0.205 Uiso 1 1 calc R . .
H33C H 0.1528 0.7642 -0.0070 0.205 Uiso 1 1 calc R . .
C34 C 0.1004(13) 0.7364(4) 0.1249(13) 0.128(7) Uani 1 1 d . . .
H34A H 0.1512 0.7266 0.1264 0.193 Uiso 1 1 calc R . .
H34B H 0.0669 0.7217 0.1430 0.193 Uiso 1 1 calc R . .
H34C H 0.1149 0.7535 0.1700 0.193 Uiso 1 1 calc R . .
C35 C -0.0303(12) 0.7640(3) 0.0242(16) 0.130(7) Uani 1 1 d . . .
H35A H -0.0728 0.7485 0.0161 0.195 Uiso 1 1 calc R . .
H35B H -0.0513 0.7788 -0.0279 0.195 Uiso 1 1 calc R . .
H35C H -0.0168 0.7743 0.0858 0.195 Uiso 1 1 calc R . .
Pt1' Pt 0.73532(2) 0.422488(8) 0.30397(2) 0.03612(8) Uani 1 1 d . . .
Cl1' Cl 0.62812(14) 0.44420(6) 0.33952(18) 0.0491(5) Uani 1 1 d . . .
Si1' Si 1.2105(2) 0.34385(9) 0.3652(3) 0.0761(10) Uani 1 1 d . . .
O1' O 1.0219(4) 0.40725(16) 0.0509(5) 0.0543(17) Uani 1 1 d . . .
O2' O 0.8586(4) 0.49322(16) -0.0762(5) 0.0520(16) Uani 1 1 d . . .
O3' O 1.1117(5) 0.33151(18) 0.3323(6) 0.072(2) Uani 1 1 d . . .
O4' O 0.7629(6) 0.3188(2) 0.5968(6) 0.089(3) Uani 1 1 d . . .
N1' N 0.8289(4) 0.40457(15) 0.2654(5) 0.0364(15) Uani 1 1 d . . .
N2' N 0.9501(5) 0.45061(18) -0.0291(6) 0.0494(19) Uani 1 1 d . . .
H2' H 0.9773 0.4538 -0.0664 0.066 Uiso 1 1 calc R . .
N3' N 0.7279(4) 0.45471(15) 0.1977(5) 0.0333(14) Uani 1 1 d . . .
N4' N 0.7453(5) 0.38928(17) 0.4027(6) 0.0448(17) Uani 1 1 d . . .
C1' C 0.8948(5) 0.3840(2) 0.2895(6) 0.0402(19) Uani 1 1 d . . .
C2' C 0.9254(6) 0.3631(2) 0.3677(7) 0.047(2) Uani 1 1 d . . .
H2' H 0.8981 0.3607 0.4106 0.063 Uiso 1 1 calc R . .
C3' C 0.9976(7) 0.3462(2) 0.3795(8) 0.059(3) Uani 1 1 d . . .
H3' H 1.0184 0.3321 0.4308 0.078 Uiso 1 1 calc R . .
C4' C 1.0402(6) 0.3498(3) 0.3150(8) 0.059(3) Uani 1 1 d . . .
C5' C 1.0115(6) 0.3698(2) 0.2393(8) 0.050(2) Uani 1 1 d . . .
H5' H 1.0396 0.3720 0.1970 0.066 Uiso 1 1 calc R . .
C6' C 0.9388(5) 0.3870(2) 0.2254(7) 0.044(2) Uani 1 1 d . . .
C7' C 0.8971(5) 0.41211(19) 0.1606(6) 0.0359(17) Uani 1 1 d . . .
C8' C 0.9051(5) 0.4300(2) 0.0850(6) 0.041(2) Uani 1 1 d . . .
C9' C 0.9668(6) 0.4267(2) 0.0356(7) 0.048(2) Uani 1 1 d . . .
C10' C 0.8830(6) 0.4698(2) -0.0284(7) 0.044(2) Uani 1 1 d . . .
C11' C 0.8546(5) 0.4558(2) 0.0456(6) 0.0374(18) Uani 1 1 d . . .
C12' C 0.7907(5) 0.46612(19) 0.0780(6) 0.0366(18) Uani 1 1 d . . .
C13' C 0.7379(6) 0.4920(2) 0.0482(7) 0.046(2) Uani 1 1 d . . .
H13' H 0.7394 0.5044 -0.0024 0.061 Uiso 1 1 calc R . .
C14' C 0.6839(6) 0.4989(2) 0.0934(7) 0.046(2) Uani 1 1 d . . .
H14' H 0.6490 0.5162 0.0738 0.062 Uiso 1 1 calc R . .
C15' C 0.6809(6) 0.4800(2) 0.1695(6) 0.0407(19) Uani 1 1 d . . .
H15' H 0.6450 0.4854 0.2006 0.054 Uiso 1 1 calc R . .
C16' C 0.7809(5) 0.4474(2) 0.1530(6) 0.0359(18) Uani 1 1 d . . .
C17' C 0.8323(5) 0.4218(2) 0.1897(6) 0.0366(17) Uani 1 1 d . . .
C18' C 1.2291(10) 0.3781(4) 0.4426(15) 0.128(7) Uani 1 1 d . . .
H18D H 1.1869 0.3934 0.4106 0.192 Uiso 1 1 calc R . .
H18E H 1.2842 0.3863 0.4540 0.192 Uiso 1 1 calc R . .
H18F H 1.2261 0.3726 0.5039 0.192 Uiso 1 1 calc R . .
C19' C 1.2336(14) 0.3580(6) 0.2549(16) 0.167(10) Uani 1 1 d . . .
H19D H 1.1940 0.3487 0.1962 0.251 Uiso 1 1 calc R . .
H19E H 1.2901 0.3522 0.2634 0.251 Uiso 1 1 calc R . .
H19F H 1.2281 0.3802 0.2502 0.251 Uiso 1 1 calc R . .
C20' C 1.2739(10) 0.3102(4) 0.4182(18) 0.128(7) Uani 1 1 d . . .
C21' C 1.2501(16) 0.2997(9) 0.502(2) 0.30(3) Uani 1 1 d . . .
H21D H 1.3001 0.2936 0.5563 0.457 Uiso 1 1 calc R . .
H21E H 1.2118 0.2825 0.4811 0.457 Uiso 1 1 calc R . .
H21F H 1.2232 0.3165 0.5215 0.457 Uiso 1 1 calc R . .
C22' C 1.3707(10) 0.3171(4) 0.4522(18) 0.149(9) Uani 1 1 d . . .
H22D H 1.3860 0.3337 0.4992 0.224 Uiso 1 1 calc R . .
H22E H 1.3832 0.3231 0.3967 0.224 Uiso 1 1 calc R . .
H22F H 1.4024 0.2989 0.4815 0.224 Uiso 1 1 calc R . .
C23' C 1.2557(14) 0.2848(5) 0.334(3) 0.238(19) Uani 1 1 d . . .
H23D H 1.2832 0.2657 0.3626 0.357 Uiso 1 1 calc R . .
H23E H 1.2771 0.2919 0.2869 0.357 Uiso 1 1 calc R . .
H23F H 1.1958 0.2814 0.3029 0.357 Uiso 1 1 calc R . .
C24' C 0.7692(6) 0.3953(2) 0.4979(7) 0.049(2) Uani 1 1 d . . .
H24' H 0.7807 0.4158 0.5182 0.065 Uiso 1 1 calc R . .
C25' C 0.7780(7) 0.3734(3) 0.5675(7) 0.059(3) Uani 1 1 d . . .
H25' H 0.7963 0.3787 0.6333 0.078 Uiso 1 1 calc R . .
C26' C 0.7586(7) 0.3431(3) 0.5370(8) 0.058(3) Uani 1 1 d . . .
C27' C 0.7325(7) 0.3363(2) 0.4385(8) 0.058(3) Uani 1 1 d . . .
H27' H 0.7187 0.3161 0.4164 0.077 Uiso 1 1 calc R . .
C28' C 0.7270(7) 0.3598(2) 0.3735(7) 0.053(2) Uani 1 1 d . . .
H28' H 0.7100 0.3551 0.3074 0.070 Uiso 1 1 calc R . .
C29' C 0.7928(12) 0.3250(4) 0.6999(10) 0.122(7) Uani 1 1 d . . .
H29D H 0.8447 0.3365 0.7200 0.183 Uiso 1 1 calc R . .
H29E H 0.8025 0.3057 0.7351 0.183 Uiso 1 1 calc R . .
H29F H 0.7512 0.3368 0.7136 0.183 Uiso 1 1 calc R . .
Pt1" Pt 0.81565(2) 0.489226(8) 0.52384(2) 0.03997(9) Uani 1 1 d . . .
Cl1" Cl 0.81715(15) 0.46041(6) 0.65561(16) 0.0511(6) Uani 1 1 d . . .
Si1" Si 0.8396(3) 0.64730(8) 0.1937(3) 0.0774(10) Uani 1 1 d . . .
O1" O 0.9600(4) 0.53307(16) 0.1434(5) 0.0522(16) Uani 1 1 d . . .
O2" O 1.1068(4) 0.44476(14) 0.2811(5) 0.0465(15) Uani 1 1 d . . .
O3" O 0.7726(4) 0.61866(16) 0.1813(5) 0.0566(17) Uani 1 1 d . . .
O4" O 0.4929(4) 0.5506(2) 0.5267(5) 0.064(2) Uani 1 1 d . . .
N1" N 0.8245(4) 0.51365(17) 0.4112(5) 0.0382(15) Uani 1 1 d . . .
N2" N 1.0420(5) 0.48812(18) 0.1949(6) 0.0453(18) Uani 1 1 d . . .
H2" H 1.0676 0.4884 0.1551 0.060 Uiso 1 1 calc R . .
N3" N 0.9103(4) 0.46289(17) 0.5070(5) 0.0397(16) Uani 1 1 d . . .
N4" N 0.7142(5) 0.51376(18) 0.5238(5) 0.0434(17) Uani 1 1 d . . .
C1" C 0.8029(5) 0.5400(2) 0.3572(6) 0.0409(19) Uani 1 1 d . . .
C2" C 0.7536(6) 0.5655(2) 0.3647(7) 0.048(2) Uani 1 1 d . . .
H2" H 0.7258 0.5649 0.4076 0.064 Uiso 1 1 calc R . .
C3" C 0.7475(6) 0.5911(2) 0.3074(8) 0.051(2) Uani 1 1 d . . .
H3" H 0.7167 0.6081 0.3135 0.068 Uiso 1 1 calc R . .
C4" C 0.7871(6) 0.5922(2) 0.2394(7) 0.045(2) Uani 1 1 d . . .
C5" C 0.8344(5) 0.5673(2) 0.2304(7) 0.044(2) Uani 1 1 d . . .
H5" H 0.8607 0.5680 0.1859 0.058 Uiso 1 1 calc R . .
C6" C 0.8421(5) 0.5418(2) 0.2872(6) 0.0408(19) Uani 1 1 d . . .
C7" C 0.8933(5) 0.5138(2) 0.3024(6) 0.0400(19) Uani 1 1 d . . .
C8" C 0.9526(5) 0.4999(2) 0.2714(6) 0.0375(18) Uani 1 1 d . . .
C9" C 0.9822(5) 0.5102(2) 0.1946(7) 0.044(2) Uani 1 1 d . . .
C10" C 1.0558(6) 0.4654(2) 0.2667(7) 0.043(2) Uani 1 1 d . . .
C11" C 0.9957(5) 0.4730(2) 0.3138(6) 0.0400(19) Uani 1 1 d . . .
C12" C 0.9852(5) 0.4582(2) 0.3953(6) 0.0390(19) Uani 1 1 d . . .
C13" C 1.0280(5) 0.4328(2) 0.4482(7) 0.043(2) Uani 1 1 d . . .
H13" H 1.0665 0.4222 0.4294 0.058 Uiso 1 1 calc R . .
C14" C 1.0130(6) 0.4231(2) 0.5298(7) 0.048(2) Uani 1 1 d . . .
H14" H 1.0424 0.4063 0.5663 0.064 Uiso 1 1 calc R . .
C15" C 0.9533(5) 0.4389(2) 0.5574(7) 0.046(2) Uani 1 1 d . . .
H15" H 0.9441 0.4323 0.6123 0.061 Uiso 1 1 calc R . .
C16" C 0.9250(5) 0.47219(19) 0.4259(6) 0.0359(18) Uani 1 1 d . . .
C17" C 0.8801(5) 0.49828(19) 0.3788(6) 0.0360(17) Uani 1 1 d . . .
C18" C 0.8798(18) 0.6621(4) 0.3224(13) 0.182(12) Uani 1 1 d . . .
H18G H 0.8397 0.6765 0.3294 0.273 Uiso 1 1 calc R . .
H18H H 0.9330 0.6724 0.3371 0.273 Uiso 1 1 calc R . .
H18I H 0.8873 0.6451 0.3666 0.273 Uiso 1 1 calc R . .
C19" C 0.9306(11) 0.6329(4) 0.1639(18) 0.149(9) Uani 1 1 d . . .
H19G H 0.9620 0.6177 0.2114 0.223 Uiso 1 1 calc R . .
H19H H 0.9670 0.6499 0.1652 0.223 Uiso 1 1 calc R . .
H19I H 0.9093 0.6237 0.1000 0.223 Uiso 1 1 calc R . .
C20" C 0.7719(12) 0.6768(3) 0.1077(13) 0.101(5) Uani 1 1 d . . .
C21" C 0.6958(17) 0.6842(5) 0.132(2) 0.205(14) Uani 1 1 d . . .
H21G H 0.6578 0.6973 0.0814 0.307 Uiso 1 1 calc R . .
H21H H 0.7139 0.6948 0.1933 0.307 Uiso 1 1 calc R . .
H21I H 0.6674 0.6654 0.1351 0.307 Uiso 1 1 calc R . .
C22" C 0.7437(12) 0.6645(4) 0.0033(13) 0.121(6) Uani 1 1 d . . .
H22G H 0.7135 0.6454 -0.0022 0.181 Uiso 1 1 calc R . .
H22H H 0.7924 0.6609 -0.0122 0.181 Uiso 1 1 calc R . .
H22I H 0.7074 0.6794 -0.0414 0.181 Uiso 1 1 calc R . .
C23" C 0.8279(17) 0.7055(4) 0.1118(16) 0.171(11) Uani 1 1 d . . .
H23G H 0.8741 0.6995 0.0943 0.257 Uiso 1 1 calc R . .
H23H H 0.8495 0.7139 0.1769 0.257 Uiso 1 1 calc R . .
H23I H 0.7945 0.7210 0.0667 0.257 Uiso 1 1 calc R . .
C24" C 0.6456(5) 0.5149(2) 0.4413(7) 0.044(2) Uani 1 1 d . . .
H24" H 0.6491 0.5068 0.3848 0.059 Uiso 1 1 calc R . .
C25" C 0.5686(6) 0.5275(2) 0.4349(7) 0.048(2) Uani 1 1 d . . .
H25" H 0.5221 0.5280 0.3757 0.064 Uiso 1 1 calc R . .
C26" C 0.5639(6) 0.5392(3) 0.5194(7) 0.051(2) Uani 1 1 d . . .
C27" C 0.6359(6) 0.5390(3) 0.6051(8) 0.064(3) Uani 1 1 d . . .
H27" H 0.6343 0.5475 0.6620 0.085 Uiso 1 1 calc R . .
C28" C 0.7096(6) 0.5261(3) 0.6057(7) 0.055(3) Uani 1 1 d . . .
H28" H 0.7573 0.5259 0.6637 0.072 Uiso 1 1 calc R . .
C29" C 0.4171(6) 0.5501(3) 0.4416(8) 0.064(3) Uani 1 1 d . . .
H29G H 0.4238 0.5630 0.3922 0.097 Uiso 1 1 calc R . .
H29H H 0.3713 0.5578 0.4573 0.097 Uiso 1 1 calc R . .
H29I H 0.4051 0.5293 0.4177 0.097 Uiso 1 1 calc R . .

loop_
_atom_site_aniso_label
_atom_site_aniso_U_11
_atom_site_aniso_U_22
_atom_site_aniso_U_33
_atom_site_aniso_U_23
_atom_site_aniso_U_13
_atom_site_aniso_U_12
Pt1 0.03903(17) 0.04564(18) 0.03870(18) 0.00226(14) 0.02234(14) -0.00128(14)
Cl1 0.0635(15) 0.0600(14) 0.0612(15) 0.0218(12) 0.0382(13) 0.0148(12)
Si1 0.083(2) 0.0536(17) 0.071(2) 0.0038(15) 0.0384(18) -0.0124(16)
Si2 0.064(2) 0.077(2) 0.087(3) 0.0008(19) 0.0350(19) 0.0040(17)
O1 0.067(5) 0.060(4) 0.081(5) 0.018(4) 0.040(4) 0.012(4)
O2 0.056(4) 0.075(5) 0.078(5) -0.010(4) 0.044(4) -0.002(4)
O3 0.069(5) 0.051(4) 0.054(4) 0.007(3) 0.029(4) -0.006(3)
O4 0.044(4) 0.087(5) 0.055(4) -0.017(4) 0.032(3) -0.012(3)
N1 0.042(4) 0.045(4) 0.039(4) 0.002(3) 0.024(3) 0.004(3)
N2 0.052(5) 0.056(5) 0.069(6) 0.001(4) 0.031(4) 0.007(4)
N3 0.039(4) 0.068(5) 0.037(4) -0.005(4) 0.025(3) -0.002(4)
N4 0.040(4) 0.054(4) 0.040(4) -0.004(3) 0.031(3) 0.001(3)
C1 0.042(5) 0.046(5) 0.035(4) -0.001(4) 0.020(4) -0.001(4)
C2 0.048(5) 0.065(6) 0.054(6) 0.007(5) 0.034(5) 0.006(5)
C3 0.048(5) 0.064(6) 0.059(6) 0.004(5) 0.030(5) -0.003(5)
C4 0.056(5) 0.036(4) 0.046(5) 0.002(4) 0.028(4) -0.003(4)
C5 0.057(5) 0.037(4) 0.041(5) -0.005(4) 0.022(4) -0.004(4)
C6 0.038(4) 0.045(5) 0.040(5) -0.004(4) 0.016(4) -0.001(4)
C7 0.044(5) 0.046(5) 0.040(5) -0.001(4) 0.022(4) 0.003(4)
C8 0.050(5) 0.039(5) 0.057(6) -0.011(4) 0.031(5) -0.005(4)
C9 0.045(5) 0.052(6) 0.063(6) -0.008(5) 0.030(5) 0.002(4)
C10 0.050(5) 0.057(6) 0.059(6) -0.009(5) 0.035(5) -0.006(4)
C11 0.042(5) 0.052(5) 0.046(5) -0.008(4) 0.022(4) 0.001(4)
C12 0.048(5) 0.051(5) 0.039(5) -0.014(4) 0.027(4) -0.015(4)
C13 0.041(5) 0.058(6) 0.052(5) -0.003(5) 0.025(4) -0.004(4)
C14 0.055(5) 0.070(6) 0.036(5) -0.004(4) 0.030(4) -0.020(5)
C15 0.051(5) 0.062(6) 0.039(5) 0.001(4) 0.025(4) -0.009(4)
C16 0.045(5) 0.043(5) 0.035(4) -0.005(4) 0.019(4) -0.007(4)
C17 0.042(5) 0.045(5) 0.037(4) -0.002(4) 0.019(4) -0.005(4)
C18 0.112(13) 0.136(15) 0.108(13) 0.033(11) -0.010(11) -0.059(12)
C19 0.196(19) 0.068(9) 0.156(16) -0.002(10) 0.133(16) 0.019(11)
C20 0.082(9) 0.069(8) 0.093(10) 0.021(7) 0.042(8) -0.005(7)
C21 0.147(16) 0.157(17) 0.147(16) 0.040(14) 0.118(15) 0.021(13)
C22 0.143(15) 0.080(10) 0.142(15) 0.043(10) 0.067(13) -0.019(10)
C23 0.102(12) 0.100(11) 0.105(12) 0.052(10) 0.031(10) 0.008(9)
C24 0.036(4) 0.067(6) 0.043(5) -0.011(4) 0.022(4) -0.004(4)
C25 0.035(4) 0.074(7) 0.045(5) 0.000(5) 0.018(4) -0.004(4)
C26 0.038(4) 0.050(5) 0.048(5) 0.003(4) 0.024(4) -0.004(4)
C27 0.057(7) 0.151(13) 0.062(7) -0.052(8) 0.041(6) -0.043(8)
C28 0.047(6) 0.155(13) 0.060(7) -0.045(8) 0.036(6) -0.030(7)
C29 0.049(5) 0.062(6) 0.069(7) -0.006(5) 0.039(5) -0.002(5)
C30 0.066(8) 0.092(10) 0.142(14) 0.002(10) 0.045(9) -0.006(7)
C31 0.088(10) 0.121(13) 0.098(11) 0.031(10) 0.035(9) 0.026(9)
C32 0.092(10) 0.069(8) 0.127(13) 0.013(8) 0.067(10) 0.014(7)
C33 0.119(15) 0.103(13) 0.20(2) -0.005(14) 0.073(15) -0.017(11)
C34 0.173(19) 0.116(14) 0.099(13) -0.010(11) 0.056(13) 0.036(13)
C35 0.132(15) 0.064(9) 0.22(2) -0.019(12) 0.096(16) 0.006(9)
Pt1' 0.03496(16) 0.04206(17) 0.03748(17) -0.00323(14) 0.02072(13) -0.00811(13)
Cl1' 0.0454(12) 0.0601(13) 0.0558(13) -0.0020(11) 0.0347(11) -0.0014(10)
Si1' 0.0558(19) 0.079(2) 0.095(3) -0.004(2) 0.0308(19) 0.0152(17)
O1' 0.045(4) 0.062(4) 0.068(5) -0.006(3) 0.036(3) 0.001(3)
O2' 0.057(4) 0.057(4) 0.059(4) 0.008(3) 0.042(3) -0.002(3)
O3' 0.051(4) 0.065(5) 0.096(6) 0.000(4) 0.023(4) 0.014(4)
O4' 0.116(7) 0.076(6) 0.060(5) 0.024(4) 0.017(5) -0.031(5)
N1' 0.035(4) 0.031(3) 0.048(4) -0.002(3) 0.022(3) -0.003(3)
N2' 0.052(5) 0.055(5) 0.061(5) 0.001(4) 0.043(4) -0.005(4)
N3' 0.030(3) 0.037(3) 0.036(4) -0.004(3) 0.016(3) -0.011(3)
N4' 0.048(4) 0.044(4) 0.047(4) -0.004(3) 0.024(4) -0.013(3)
C1' 0.036(4) 0.043(5) 0.044(5) -0.006(4) 0.017(4) -0.004(4)
C2' 0.044(5) 0.045(5) 0.056(6) 0.001(4) 0.023(4) -0.009(4)
C3' 0.051(6) 0.056(6) 0.060(6) 0.011(5) 0.010(5) 0.006(5)
C4' 0.045(5) 0.059(6) 0.070(7) -0.005(5) 0.017(5) 0.012(5)
C5' 0.048(5) 0.046(5) 0.060(6) 0.001(5) 0.027(5) 0.005(4)
C6' 0.037(4) 0.044(5) 0.052(5) -0.008(4) 0.018(4) -0.005(4)
C7' 0.033(4) 0.040(4) 0.036(4) -0.002(3) 0.015(3) -0.001(3)
C8' 0.035(4) 0.053(5) 0.043(5) -0.011(4) 0.022(4) -0.010(4)
C9' 0.038(5) 0.059(6) 0.058(6) -0.019(5) 0.030(4) -0.015(4)
C10' 0.045(5) 0.057(6) 0.044(5) -0.012(4) 0.033(4) -0.013(4)
C11' 0.040(4) 0.046(5) 0.038(4) -0.008(4) 0.028(4) -0.008(4)
C12' 0.040(4) 0.042(4) 0.038(4) -0.004(3) 0.027(4) -0.009(4)
C13' 0.050(5) 0.043(5) 0.055(5) 0.005(4) 0.033(5) -0.004(4)
C14' 0.051(5) 0.037(4) 0.063(6) 0.007(4) 0.036(5) 0.003(4)
C15' 0.045(5) 0.040(5) 0.045(5) -0.001(4) 0.026(4) -0.006(4)
C16' 0.030(4) 0.047(5) 0.037(4) -0.003(4) 0.021(4) -0.011(3)
C17' 0.029(4) 0.051(5) 0.033(4) -0.005(4) 0.016(3) -0.004(4)
C18' 0.081(11) 0.104(13) 0.19(2) -0.049(13) 0.041(12) -0.004(9)
C19' 0.140(18) 0.23(3) 0.143(19) 0.067(18) 0.069(16) -0.005(18)
C20' 0.060(9) 0.094(12) 0.20(2) 0.020(13) 0.022(11) 0.013(8)
C21' 0.14(2) 0.45(6) 0.35(5) 0.33(5) 0.13(3) 0.13(3)
C22' 0.062(9) 0.114(14) 0.24(3) -0.008(15) 0.024(13) 0.021(9)
C23' 0.101(16) 0.100(15) 0.46(5) -0.07(2) 0.05(2) 0.023(13)
C24' 0.052(5) 0.057(6) 0.040(5) -0.006(4) 0.019(4) -0.015(4)
C25' 0.064(6) 0.068(7) 0.039(5) -0.001(5) 0.014(5) -0.030(5)
C26' 0.062(6) 0.059(6) 0.051(6) 0.008(5) 0.018(5) -0.013(5)
C27' 0.068(7) 0.041(5) 0.064(7) 0.001(5) 0.024(5) -0.016(5)
C28' 0.071(7) 0.053(6) 0.045(5) -0.010(4) 0.033(5) -0.012(5)
C29' 0.149(16) 0.134(14) 0.060(9) 0.035(9) 0.015(9) -0.053(12)
Pt1" 0.03667(16) 0.0551(2) 0.03672(17) -0.00858(15) 0.02358(14) -0.01359(15)
Cl1" 0.0531(13) 0.0691(15) 0.0387(11) -0.0030(10) 0.0263(10) -0.0165(11)
Si1" 0.084(2) 0.063(2) 0.082(2) 0.0023(18) 0.028(2) -0.0190(18)
O1" 0.051(4) 0.065(4) 0.055(4) 0.002(3) 0.036(3) -0.006(3)
O2" 0.042(3) 0.048(4) 0.060(4) -0.011(3) 0.032(3) -0.005(3)
O3" 0.060(4) 0.058(4) 0.057(4) 0.001(3) 0.028(4) -0.003(3)
O4" 0.042(4) 0.105(6) 0.054(4) -0.007(4) 0.029(3) 0.003(4)
N1" 0.036(3) 0.052(4) 0.037(4) -0.005(3) 0.025(3) -0.007(3)
N2" 0.045(4) 0.056(4) 0.049(4) -0.007(4) 0.034(4) -0.010(4)
N3" 0.040(4) 0.046(4) 0.034(4) -0.009(3) 0.015(3) -0.015(3)
N4" 0.040(4) 0.054(4) 0.044(4) -0.011(3) 0.025(3) -0.012(3)
C1" 0.033(4) 0.051(5) 0.038(5) -0.014(4) 0.014(4) -0.014(4)
C2" 0.051(5) 0.056(5) 0.051(5) -0.011(4) 0.034(5) -0.005(4)
C3" 0.047(5) 0.045(5) 0.062(6) -0.008(5) 0.020(5) 0.002(4)
C4" 0.043(5) 0.050(5) 0.044(5) 0.002(4) 0.019(4) -0.011(4)
C5" 0.037(4) 0.054(5) 0.042(5) 0.006(4) 0.016(4) -0.002(4)
C6" 0.034(4) 0.053(5) 0.039(5) -0.007(4) 0.018(4) -0.005(4)
C7" 0.035(4) 0.053(5) 0.037(4) -0.013(4) 0.019(4) -0.009(4)
C8" 0.032(4) 0.046(5) 0.039(4) -0.017(4) 0.019(4) -0.018(3)
C9" 0.039(4) 0.058(6) 0.042(5) -0.010(4) 0.024(4) -0.013(4)
C10" 0.043(5) 0.049(5) 0.046(5) -0.018(4) 0.025(4) -0.016(4)
C11" 0.035(4) 0.045(5) 0.046(5) -0.012(4) 0.023(4) -0.012(4)
C12" 0.037(4) 0.043(5) 0.043(5) -0.015(4) 0.023(4) -0.013(4)
C13" 0.035(4) 0.053(5) 0.051(5) -0.008(4) 0.025(4) -0.009(4)
C14" 0.040(5) 0.055(5) 0.047(5) 0.002(4) 0.014(4) -0.002(4)
C15" 0.038(5) 0.058(6) 0.046(5) -0.001(4) 0.021(4) -0.011(4)
C16" 0.036(4) 0.046(5) 0.035(4) -0.013(3) 0.023(4) -0.014(4)
C17" 0.034(4) 0.044(4) 0.035(4) -0.006(3) 0.019(4) -0.011(3)
C18" 0.31(3) 0.103(14) 0.077(12) -0.014(10) 0.012(16) -0.074(18)
C19" 0.096(12) 0.119(14) 0.27(3) 0.040(16) 0.110(16) -0.010(11)
C20" 0.135(14) 0.065(8) 0.108(12) 0.012(8) 0.051(11) -0.001(9)
C21" 0.21(3) 0.118(17) 0.35(4) 0.09(2) 0.18(3) 0.089(18)
C22" 0.153(17) 0.076(10) 0.118(14) 0.023(10) 0.036(13) -0.023(10)
C23" 0.31(3) 0.051(9) 0.146(18) 0.012(10) 0.08(2) -0.023(14)
C24" 0.042(5) 0.057(5) 0.041(5) -0.003(4) 0.025(4) -0.007(4)
C25" 0.041(5) 0.069(6) 0.043(5) -0.008(4) 0.026(4) -0.015(4)
C26" 0.037(5) 0.078(7) 0.049(5) -0.006(5) 0.029(4) -0.009(5)
C27" 0.052(6) 0.106(9) 0.052(6) -0.020(6) 0.040(5) -0.007(6)
C28" 0.043(5) 0.083(7) 0.044(5) -0.018(5) 0.025(4) -0.010(5)
C29" 0.047(6) 0.085(8) 0.073(7) 0.003(6) 0.036(6) 0.006(5)

loop_
_atom_type_symbol
_atom_type_description
_atom_type_scat_dispersion_real
_atom_type_scat_dispersion_imag
_atom_type_scat_source
C C 0.0033 0.0016 'International Tables Vol C Tables 4.2.6.8 and 6.1.1.4'
H H 0.0000 0.0000 'International Tables Vol C Tables 4.2.6.8 and 6.1.1.4'
N N 0.0061 0.0033 'International Tables Vol C Tables 4.2.6.8 and 6.1.1.4'
O O 0.0106 0.0060 'International Tables Vol C Tables 4.2.6.8 and 6.1.1.4'
Cl Cl 0.1484 0.1585 'International Tables Vol C Tables 4.2.6.8 and 6.1.1.4'
Si Si 0.0817 0.0704 'International Tables Vol C Tables 4.2.6.8 and 6.1.1.4'
Pt Pt -1.7033 8.3905 'International Tables Vol C Tables 4.2.6.8 and 6.1.1.4'

loop_
_geom_angle_atom_site_label_1
_geom_angle_atom_site_label_2
_geom_angle_atom_site_label_3
_geom_angle
_geom_angle_site_symmetry_1
_geom_angle_site_symmetry_3
_geom_angle_publ_flag
N4 Pt1 N1 93.8(3) . . ?
N4 Pt1 N3 175.1(3) . . ?
N1 Pt1 N3 82.2(3) . . ?
N4 Pt1 Cl1 90.4(2) . . ?
N1 Pt1 Cl1 175.39(19) . . ?
N3 Pt1 Cl1 93.7(2) . . ?
O3 Si1 C19 108.7(6) . . ?
O3 Si1 C18 108.0(7) . . ?
C19 Si1 C18 111.6(10) . . ?
O3 Si1 C20 106.2(5) . . ?
C19 Si1 C20 111.2(7) . . ?
C18 Si1 C20 110.9(7) . . ?
N2 Si2 C32 109.7(6) . . ?
N2 Si2 C31 109.5(6) . . ?
C32 Si2 C31 111.9(7) . . ?
N2 Si2 C30 105.1(6) . . ?
C32 Si2 C30 112.0(7) . . ?
C31 Si2 C30 108.3(8) . . ?
C4 O3 Si1 127.3(6) . . ?
C26 O4 C29 118.8(7) . . ?
C17 N1 C1 104.9(7) . . ?
C17 N1 Pt1 109.5(5) . . ?
C1 N1 Pt1 145.3(6) . . ?
C10 N2 C9 110.6(8) . . ?
C10 N2 Si2 125.4(7) . . ?
C9 N2 Si2 124.0(7) . . ?
C15 N3 C16 119.2(8) . . ?
C15 N3 Pt1 129.5(7) . . ?
C16 N3 Pt1 111.4(5) . . ?
C28 N4 C24 118.5(7) . . ?
C28 N4 Pt1 119.4(6) . . ?
C24 N4 Pt1 122.1(6) . . ?
N1 C1 C2 129.5(8) . . ?
N1 C1 C6 111.2(7) . . ?
C2 C1 C6 119.2(8) . . ?
C3 C2 C1 118.8(9) . . ?
C4 C3 C2 121.6(8) . . ?
C5 C4 O3 119.9(8) . . ?
C5 C4 C3 121.3(8) . . ?
O3 C4 C3 118.8(8) . . ?
C4 C5 C6 118.7(8) . . ?
C5 C6 C1 120.4(8) . . ?
C5 C6 C7 134.3(8) . . ?
C1 C6 C7 105.3(7) . . ?
C17 C7 C8 115.0(8) . . ?
C17 C7 C6 104.3(7) . . ?
C8 C7 C6 140.6(9) . . ?
C11 C8 C7 122.2(9) . . ?
C11 C8 C9 108.5(8) . . ?
C7 C8 C9 129.2(8) . . ?
O1 C9 N2 127.1(9) . . ?
O1 C9 C8 127.5(8) . . ?
N2 C9 C8 105.3(8) . . ?
O2 C10 N2 125.8(9) . . ?
O2 C10 C11 126.1(10) . . ?
N2 C10 C11 108.1(8) . . ?
C8 C11 C12 123.2(8) . . ?
C8 C11 C10 107.4(8) . . ?
C12 C11 C10 129.4(8) . . ?
C13 C12 C11 130.2(8) . . ?
C13 C12 C16 114.4(9) . . ?
C11 C12 C16 115.4(7) . . ?
C14 C13 C12 121.1(8) . . ?
C13 C14 C15 120.7(8) . . ?
N3 C15 C14 120.0(9) . . ?
N3 C16 C17 116.2(8) . . ?
N3 C16 C12 124.7(8) . . ?
C17 C16 C12 119.1(8) . . ?
N1 C17 C7 114.2(7) . . ?
N1 C17 C16 120.7(8) . . ?
C7 C17 C16 125.0(8) . . ?
C22 C20 C23 109.4(13) . . ?
C22 C20 C21 109.2(13) . . ?
C23 C20 C21 108.5(14) . . ?
C22 C20 Si1 111.5(11) . . ?
C23 C20 Si1 108.5(9) . . ?
C21 C20 Si1 109.6(10) . . ?
N4 C24 C25 122.4(8) . . ?
C26 C25 C24 118.9(8) . . ?
O4 C26 C25 125.1(8) . . ?
O4 C26 C27 116.7(8) . . ?
C25 C26 C27 118.1(8) . . ?
C26 C27 C28 120.1(10) . . ?
N4 C28 C27 122.0(10) . . ?
C34 C32 C35 106.9(14) . . ?
C34 C32 C33 106.9(16) . . ?
C35 C32 C33 108.2(13) . . ?
C34 C32 Si2 112.2(10) . . ?
C35 C32 Si2 110.6(12) . . ?
C33 C32 Si2 111.7(12) . . ?
N4' Pt1' N1' 94.4(3) . . ?
N4' Pt1' N3' 176.4(3) . . ?
N1' Pt1' N3' 82.3(3) . . ?
N4' Pt1' Cl1' 88.6(2) . . ?
N1' Pt1' Cl1' 176.8(2) . . ?
N3' Pt1' Cl1' 94.59(19) . . ?
O3' Si1' C20' 104.2(6) . . ?
O3' Si1' C18' 110.9(6) . . ?
C20' Si1' C18' 116.7(10) . . ?
O3' Si1' C19' 111.9(8) . . ?
C20' Si1' C19' 109.8(11) . . ?
C18' Si1' C19' 103.5(11) . . ?
C4' O3' Si1' 126.6(7) . . ?
C26' O4' C29' 117.3(10) . . ?
C17' N1' C1' 106.1(7) . . ?
C17' N1' Pt1' 108.0(5) . . ?
C1' N1' Pt1' 145.6(6) . . ?
C9' N2' C10' 112.8(7) . . ?
C15' N3' C16' 118.6(7) . . ?
C15' N3' Pt1' 130.3(5) . . ?
C16' N3' Pt1' 111.1(5) . . ?
C24' N4' C28' 117.6(8) . . ?
C24' N4' Pt1' 122.5(6) . . ?
C28' N4' Pt1' 119.9(6) . . ?
N1' C1' C2' 129.9(8) . . ?
N1' C1' C6' 111.1(8) . . ?
C2' C1' C6' 118.9(8) . . ?
C3' C2' C1' 118.4(9) . . ?
C2' C3' C4' 121.4(10) . . ?
C5' C4' O3' 121.8(10) . . ?
C5' C4' C3' 121.0(9) . . ?
O3' C4' C3' 117.1(10) . . ?
C4' C5' C6' 118.7(9) . . ?
C5' C6' C1' 121.6(9) . . ?
C5' C6' C7' 133.1(8) . . ?
C1' C6' C7' 104.9(7) . . ?
C17' C7' C8' 114.3(8) . . ?
C17' C7' C6' 105.6(7) . . ?
C8' C7' C6' 140.0(8) . . ?
C11' C8' C7' 122.4(7) . . ?
C11' C8' C9' 108.2(8) . . ?
C7' C8' C9' 129.3(9) . . ?
O1' C9' N2' 126.2(8) . . ?
O1' C9' C8' 128.0(9) . . ?
N2' C9' C8' 105.8(8) . . ?
O2' C10' N2' 125.4(7) . . ?
O2' C10' C11' 129.1(8) . . ?
N2' C10' C11' 105.3(8) . . ?
C8' C11' C12' 122.9(7) . . ?
C8' C11' C10' 107.9(7) . . ?
C12' C11' C10' 129.2(8) . . ?
C13' C12' C11' 129.1(8) . . ?
C13' C12' C16' 116.1(7) . . ?
C11' C12' C16' 114.7(8) . . ?
C14' C13' C12' 119.8(8) . . ?
C13' C14' C15' 120.5(8) . . ?
N3' C15' C14' 121.6(8) . . ?
N3' C16' C17' 116.1(7) . . ?
N3' C16' C12' 123.3(8) . . ?
C17' C16' C12' 120.4(7) . . ?
N1' C17' C16' 122.3(7) . . ?
N1' C17' C7' 112.3(7) . . ?
C16' C17' C7' 125.2(7) . . ?
C21' C20' C22' 112(2) . . ?
C21' C20' C23' 113(2) . . ?
C22' C20' C23' 104.3(17) . . ?
C21' C20' Si1' 106.8(16) . . ?
C22' C20' Si1' 111.9(13) . . ?
C23' C20' Si1' 108.1(16) . . ?
N4' C24' C25' 124.4(9) . . ?
C24' C25' C26' 117.8(9) . . ?
O4' C26' C27' 116.2(10) . . ?
O4' C26' C25' 124.9(10) . . ?
C27' C26' C25' 118.8(9) . . ?
C28' C27' C26' 119.5(9) . . ?
N4' C28' C27' 121.9(9) . . ?
N1" Pt1" N4" 93.7(3) . . ?
N1" Pt1" N3" 82.8(3) . . ?
N4" Pt1" N3" 173.2(3) . . ?
N1" Pt1" Cl1" 175.3(2) . . ?
N4" Pt1" Cl1" 90.7(2) . . ?
N3" Pt1" Cl1" 93.0(2) . . ?
O3" Si1" C20" 102.3(6) . . ?
O3" Si1" C18" 109.7(8) . . ?
C20" Si1" C18" 110.6(9) . . ?
O3" Si1" C19" 109.3(6) . . ?
C20" Si1" C19" 114.8(9) . . ?
C18" Si1" C19" 109.8(12) . . ?
C4" O3" Si1" 126.5(6) . . ?
C26" O4" C29" 117.8(8) . . ?
C1" N1" C17" 105.3(6) . . ?
C1" N1" Pt1" 146.1(6) . . ?
C17" N1" Pt1" 108.4(6) . . ?
C10" N2" C9" 112.9(7) . . ?
C15" N3" C16" 118.1(8) . . ?
C15" N3" Pt1" 130.7(6) . . ?
C16" N3" Pt1" 111.1(6) . . ?
C24" N4" C28" 118.1(8) . . ?
C24" N4" Pt1" 118.2(6) . . ?
C28" N4" Pt1" 123.3(7) . . ?
N1" C1" C2" 129.8(8) . . ?
N1" C1" C6" 111.8(8) . . ?
C2" C1" C6" 118.3(8) . . ?
C3" C2" C1" 118.8(8) . . ?
C2" C3" C4" 121.7(9) . . ?
C5" C4" O3" 123.3(8) . . ?
C5" C4" C3" 120.0(8) . . ?
O3" C4" C3" 116.6(8) . . ?
C6" C5" C4" 119.3(8) . . ?
C5" C6" C1" 121.8(8) . . ?
C5" C6" C7" 132.4(8) . . ?
C1" C6" C7" 105.4(8) . . ?
C8" C7" C17" 114.8(8) . . ?
C8" C7" C6" 140.7(8) . . ?
C17" C7" C6" 104.2(7) . . ?
C11" C8" C7" 122.5(8) . . ?
C11" C8" C9" 108.6(7) . . ?
C7" C8" C9" 128.9(9) . . ?
O1" C9" N2" 127.6(8) . . ?
O1" C9" C8" 127.4(8) . . ?
N2" C9" C8" 105.0(8) . . ?
O2" C10" N2" 123.3(8) . . ?
O2" C10" C11" 131.6(9) . . ?
N2" C10" C11" 105.1(8) . . ?
C8" C11" C12" 122.2(7) . . ?
C8" C11" C10" 108.3(8) . . ?
C12" C11" C10" 129.3(8) . . ?
C13" C12" C16" 116.7(8) . . ?
C13" C12" C11" 128.1(8) . . ?
C16" C12" C11" 115.2(8) . . ?
C12" C13" C14" 119.7(8) . . ?
C13" C14" C15" 120.1(9) . . ?
N3" C15" C14" 121.4(8) . . ?
N3" C16" C17" 114.9(7) . . ?
N3" C16" C12" 123.9(8) . . ?
C17" C16" C12" 121.0(7) . . ?
N1" C17" C16" 122.2(7) . . ?
N1" C17" C7" 113.2(8) . . ?
C16" C17" C7" 124.1(7) . . ?
C21" C20" C22" 110.3(19) . . ?
C21" C20" C23" 113.3(17) . . ?
C22" C20" C23" 105.4(14) . . ?
C21" C20" Si1" 110.7(13) . . ?
C22" C20" Si1" 109.1(11) . . ?
C23" C20" Si1" 107.9(14) . . ?
N4" C24" C25" 123.7(8) . . ?
C26" C25" C24" 117.7(9) . . ?
O4" C26" C25" 125.0(9) . . ?
O4" C26" C27" 116.0(8) . . ?
C25" C26" C27" 119.0(9) . . ?
C28" C27" C26" 120.0(9) . . ?
N4" C28" C27" 121.5(9) . . ?

loop_
_geom_bond_atom_site_label_1
_geom_bond_atom_site_label_2
_geom_bond_distance
_geom_bond_site_symmetry_2
_geom_bond_publ_flag
Pt1 N4 2.036(6) . ?
Pt1 N1 2.038(7) . ?
Pt1 N3 2.065(6) . ?
Pt1 Cl1 2.306(2) . ?
Si1 O3 1.643(7) . ?
Si1 C19 1.848(14) . ?
Si1 C18 1.865(17) . ?
Si1 C20 1.878(13) . ?
Si2 N2 1.821(9) . ?
Si2 C32 1.856(16) . ?
Si2 C31 1.877(15) . ?
Si2 C30 1.887(13) . ?
O1 C9 1.205(12) . ?
O2 C10 1.219(11) . ?
O3 C4 1.389(10) . ?
O4 C26 1.356(10) . ?
O4 C29 1.426(11) . ?
N1 C17 1.362(10) . ?
N1 C1 1.375(11) . ?
N2 C10 1.391(13) . ?
N2 C9 1.405(12) . ?
N3 C15 1.334(11) . ?
N3 C16 1.353(12) . ?
N4 C28 1.320(12) . ?
N4 C24 1.328(11) . ?
C1 C2 1.405(11) . ?
C1 C6 1.438(12) . ?
C2 C3 1.396(14) . ?
C3 C4 1.392(13) . ?
C4 C5 1.378(12) . ?
C5 C6 1.414(12) . ?
C6 C7 1.443(11) . ?
C7 C17 1.401(12) . ?
C7 C8 1.413(12) . ?
C8 C11 1.379(13) . ?
C8 C9 1.508(13) . ?
C10 C11 1.474(12) . ?
C11 C12 1.427(13) . ?
C12 C13 1.393(12) . ?
C12 C16 1.444(12) . ?
C13 C14 1.380(14) . ?
C14 C15 1.423(13) . ?
C16 C17 1.405(11) . ?
C20 C22 1.503(19) . ?
C20 C23 1.533(19) . ?
C20 C21 1.56(2) . ?
C24 C25 1.396(11) . ?
C25 C26 1.362(13) . ?
C26 C27 1.375(13) . ?
C27 C28 1.376(13) . ?
C32 C34 1.53(2) . ?
C32 C35 1.542(19) . ?
C32 C33 1.56(2) . ?
Pt1' N4' 2.007(7) . ?
Pt1' N1' 2.050(6) . ?
Pt1' N3' 2.067(6) . ?
Pt1' Cl1' 2.296(2) . ?
Si1' O3' 1.658(8) . ?
Si1' C20' 1.801(17) . ?
Si1' C18' 1.821(16) . ?
Si1' C19' 1.923(19) . ?
O1' C9' 1.217(11) . ?
O2' C10' 1.213(11) . ?
O3' C4' 1.396(12) . ?
O4' C26' 1.354(12) . ?
O4' C29' 1.437(16) . ?
N1' C17' 1.365(10) . ?
N1' C1' 1.371(11) . ?
N2' C9' 1.362(13) . ?
N2' C10' 1.419(12) . ?
N3' C15' 1.323(11) . ?
N3' C16' 1.352(9) . ?
N4' C24' 1.334(11) . ?
N4' C28' 1.342(12) . ?
C1' C2' 1.398(13) . ?
C1' C6' 1.428(12) . ?
C2' C3' 1.389(14) . ?
C3' C4' 1.417(15) . ?
C4' C5' 1.346(14) . ?
C5' C6' 1.395(12) . ?
C6' C7' 1.442(12) . ?
C7' C17' 1.400(11) . ?
C7' C8' 1.411(12) . ?
C8' C11' 1.391(13) . ?
C8' C9' 1.506(11) . ?
C10' C11' 1.487(11) . ?
C11' C12' 1.426(10) . ?
C12' C13' 1.396(12) . ?
C12' C16' 1.436(11) . ?
C13' C14' 1.368(12) . ?
C14' C15' 1.408(12) . ?
C16' C17' 1.386(12) . ?
C20' C21' 1.52(3) . ?
C20' C22' 1.56(2) . ?
C20' C23' 1.60(3) . ?
C24' C25' 1.362(13) . ?
C25' C26' 1.384(14) . ?
C26' C27' 1.382(15) . ?
C27' C28' 1.375(14) . ?
Pt1" N1" 2.028(7) . ?
Pt1" N4" 2.034(7) . ?
Pt1" N3" 2.072(7) . ?
Pt1" Cl1" 2.306(2) . ?
Si1" O3" 1.648(8) . ?
Si1" C20" 1.856(17) . ?
Si1" C18" 1.871(17) . ?
Si1" C19" 1.883(17) . ?
O1" C9" 1.211(11) . ?
O2" C10" 1.209(11) . ?
O3" C4" 1.391(11) . ?
O4" C26" 1.353(11) . ?
O4" C29" 1.419(13) . ?
N1" C1" 1.358(11) . ?
N1" C17" 1.389(10) . ?
N2" C10" 1.397(12) . ?
N2" C9" 1.399(12) . ?
N3" C15" 1.322(12) . ?
N3" C16" 1.378(10) . ?
N4" C24" 1.330(11) . ?
N4" C28" 1.357(11) . ?
C1" C2" 1.417(13) . ?
C1" C6" 1.438(11) . ?
C2" C3" 1.371(14) . ?
C3" C4" 1.415(13) . ?
C4" C5" 1.384(13) . ?
C5" C6" 1.362(12) . ?
C6" C7" 1.456(13) . ?
C7" C8" 1.402(11) . ?
C7" C17" 1.407(11) . ?
C8" C11" 1.391(13) . ?
C8" C9" 1.482(11) . ?
C10" C11" 1.484(11) . ?
C11" C12" 1.436(12) . ?
C12" C13" 1.382(13) . ?
C12" C16" 1.412(11) . ?
C13" C14" 1.393(12) . ?
C14" C15" 1.415(13) . ?
C16" C17" 1.390(12) . ?
C20" C21" 1.51(3) . ?
C20" C22" 1.53(2) . ?
C20" C23" 1.56(2) . ?
C24" C25" 1.396(12) . ?
C25" C26" 1.381(12) . ?
C26" C27" 1.388(14) . ?
C27" C28" 1.375(13) . ?

loop_
_geom_hbond_atom_site_label_D
_geom_hbond_atom_site_label_H
_geom_hbond_atom_site_label_A
_geom_hbond_distance_DH
_geom_hbond_distance_HA
_geom_hbond_distance_DA
_geom_hbond_angle_DHA
_geom_hbond_site_symmetry_A
N2' H2' O1" 0.86 1.93 2.784(9) 171.8 3_765
N2" H2" O2' 0.86 2.18 2.992(9) 158.5 3_765
